data_7213207
loop_
_publ_author_name
'Murashima, Takashi'
'Tamai, Ryuji'
'Nishi, Keiji'
'Nomura, Kentaroh'
'Fujita, Ken-ichi'
'Uno, Hidemitsu'
'Ono, Noboru'

_publ_section_title
;
 Synthesis and X-ray structure of stable 2H-isoindoles
;
_journal_issue 6
_journal_name_full 'Journal of the Chemical Society, Perkin Transactions 1'
_journal_page_first 995
_journal_paper_doi 10.1039/a908641b
_journal_year 2000
_chemical_formula_analytical 'C14.50 H14 Cl1 N3 O4 '
_chemical_formula_moiety 'C14 H13 N3 O4, 0.5(C1 H2 Cl2) '
_chemical_formula_sum 'C14.5 H14 Cl N3 O4'
_chemical_formula_weight 329.74
_space_group_IT_number 14
_symmetry_cell_setting monoclinic
_symmetry_Int_Tables_number 14
_symmetry_space_group_name_Hall '-P 2yab'
_symmetry_space_group_name_H-M 'P 1 21/a 1'
_cell_angle_alpha 90
_cell_angle_beta 97.993(5)
_cell_angle_gamma 90
_cell_formula_units_Z 4
_cell_length_a 9.5471(7)
_cell_length_b 14.619(1)
_cell_length_c 11.4954(8)
_cell_measurement_reflns_used 25
_cell_measurement_temperature 296.2
_cell_measurement_theta_max 25.85
_cell_measurement_theta_min 23.15
_cell_volume 1588.82(19)
_computing_cell_refinement 'MSC/AFC Diffractometer Control'
_computing_data_collection 'MSC/AFC Diffractometer Control'
_computing_data_reduction 'teXsan for Windows (MSC, 1997)'
_computing_publication_material 'teXsan for Windows (MSC, 1997)'
_computing_structure_refinement 'teXsan for Windows (MSC, 1997)'
_computing_structure_solution 'SIR97 '
_diffrn_ambient_temperature 296.2
_diffrn_measurement_device 'Rigaku AFC5R'
_diffrn_measurement_method \w-2\q
_diffrn_orient_matrix_UB_11 -0.00048
_diffrn_orient_matrix_UB_12 0.06554
_diffrn_orient_matrix_UB_13 -0.02500
_diffrn_orient_matrix_UB_21 0.01200
_diffrn_orient_matrix_UB_22 -0.01944
_diffrn_orient_matrix_UB_23 -0.08142
_diffrn_orient_matrix_UB_31 -0.10509
_diffrn_orient_matrix_UB_32 -0.00252
_diffrn_orient_matrix_UB_33 -0.02148
_diffrn_radiation_detector 'scintillation counter'
_diffrn_radiation_monochromator graphite
_diffrn_radiation_source 'Rigaku rotating anode'
_diffrn_radiation_type 'Cu K\a'
_diffrn_radiation_wavelength 1.5418
_diffrn_reflns_av_R_equivalents 0.03717
_diffrn_reflns_av_sigmaI/netI 0.134
_diffrn_reflns_limit_h_max 10
_diffrn_reflns_limit_h_min 0
_diffrn_reflns_limit_k_max 16
_diffrn_reflns_limit_k_min 0
_diffrn_reflns_limit_l_max 12
_diffrn_reflns_limit_l_min -13
_diffrn_reflns_number 2737
_diffrn_reflns_reduction_process 'Lp corrections applied'
_diffrn_reflns_theta_max 61.47
_diffrn_reflns_theta_min 3.03
_diffrn_standards_decay_% 0.11
_diffrn_standards_interval_count 150
_diffrn_standards_number 3
_exptl_absorpt_coefficient_mu 2.340
_exptl_absorpt_correction_T_max 1.000
_exptl_absorpt_correction_T_min 1.000
_exptl_absorpt_correction_type psi-scan
_exptl_crystal_colour ' yellow '
_exptl_crystal_density_diffrn 1.378
_exptl_crystal_density_meas ?
_exptl_crystal_description ' Prismatic '
_exptl_crystal_F_000 684.00
_exptl_crystal_size_max 0.33
_exptl_crystal_size_mid 0.20
_exptl_crystal_size_min 0.18
_refine_diff_density_max 0.37
_refine_diff_density_min -0.51
_refine_ls_extinction_method none
_refine_ls_goodness_of_fit_all 2.896
_refine_ls_goodness_of_fit_ref 2.900
_refine_ls_hydrogen_treatment ' placed at the calculated position '
_refine_ls_matrix_type full
_refine_ls_number_constraints 0
_refine_ls_number_parameters 212
_refine_ls_number_reflns 1384
_refine_ls_number_restraints 0
_refine_ls_R_factor_all 0.0804
_refine_ls_R_factor_gt 0.0800
_refine_ls_shift/su_max 0.0000
_refine_ls_shift/su_mean 0.0002
_refine_ls_structure_factor_coef F
_refine_ls_weighting_details 'w - 1/[\s^2^(Fo) + 0.00002|Fo|^2^]'
_refine_ls_weighting_scheme sigma
_refine_ls_wR_factor_all 0.0750
_refine_ls_wR_factor_ref 0.0750
_reflns_number_gt 1384
_reflns_number_total 2570
_reflns_threshold_expression I>2.00\s(I)
_cod_data_source_file a908641bsup1.cif
_cod_data_source_block '_NCBP3_Cu_1997.09.08______'
_cod_depositor_comments
;
The following automatic conversions were performed:

'_exptl_absorpt_correction_type' value ' psi-scan ' changed to
'psi-scan' according to
/home/saulius/struct/CIF-dictionaries/cif_core.dic dictionary named
'cif_core.dic' version 2.4.2 from 2011-04-26.

Automatic conversion script
Id: cif_fix_values 1891 2012-01-12 08:04:46Z andrius 

The following automatic conversions were performed:

'_exptl_crystal_density_meas' value 'not measured' was changed to '?'
- the value is perceived as not measured.

Automatic conversion script
Id: cif_fix_values 3008 2015-01-20 13:52:24Z robertas 

The following automatic conversions were performed:
data name '_geom_bond_atom_site_label_D' replaced with
'_geom_hbond_atom_site_label_D' as specified in the replacement file
'/home/antanas/src/cod-tools/trunk/data/replacement-values/replacement_tags.lst'.

data
name '_geom_bond_atom_site_label_H' replaced with
'_geom_hbond_atom_site_label_H' as specified in the replacement file
'/home/antanas/src/cod-tools/trunk/data/replacement-values/replacement_tags.lst'.

data
name '_geom_contact_atom_site_label_a' replaced with
'_geom_hbond_atom_site_label_A' as specified in the replacement file
'/home/antanas/src/cod-tools/trunk/data/replacement-values/replacement_tags.lst'.

data
name '_geom_bond_distance_DH' replaced with '_geom_hbond_distance_DH'
as specified in the replacement file
'/home/antanas/src/cod-tools/trunk/data/replacement-values/replacement_tags.lst'.

data
name '_geom_contact_distance_HA' replaced with
'_geom_hbond_distance_HA' as specified in the replacement file
'/home/antanas/src/cod-tools/trunk/data/replacement-values/replacement_tags.lst'.

data
name '_geom_contact_distance_DA' replaced with
'_geom_hbond_distance_DA' as specified in the replacement file
'/home/antanas/src/cod-tools/trunk/data/replacement-values/replacement_tags.lst'.

data
name '_geom_angle_DHA' replaced with '_geom_hbond_angle_DHA' as
specified in the replacement file
'/home/antanas/src/cod-tools/trunk/data/replacement-values/replacement_tags.lst'.

data
name '_geom_contact_site_symmetry_A' replaced with
'_geom_hbond_site_symmetry_A' as specified in the replacement file
'/home/antanas/src/cod-tools/trunk/data/replacement-values/replacement_tags.lst'.

Automatic conversion script
Id: cif_correct_tags 5005 2017-03-03 11:38:54Z antanas 
;
_cod_original_cell_volume 1588.8(2)
_cod_original_sg_symbol_H-M 'P 21/a     '
_cod_original_formula_sum 'C14.50 H14 Cl1 N3 O4 '
_cod_database_code 7213207

loop_
_symmetry_equiv_pos_as_xyz
'   +x,    +y,   +z'
'1/2-x, 1/2+y,   -z'
'   -x,   -y,   -z'
'1/2+x, 1/2-y,   +z'

loop_
_atom_site_label
_atom_site_fract_x
_atom_site_fract_y
_atom_site_fract_z
_atom_site_U_iso_or_equiv
_atom_site_occupancy
_atom_site_refinement_flags
_atom_site_adp_type
_atom_site_calc_flag
_atom_site_calc_attached_atom
Cl(1) 0.0301(3) 1.0809(1) 0.5663(2) 0.144(1) 1.000 . Uani d yes
O(1) 0.2756(3) 0.9619(2) 1.0809(3) 0.059(1) 1.000 . Uani d yes
O(2) 0.4054(3) 0.8356(2) 1.1369(3) 0.055(1) 1.000 . Uani d yes
O(3) -0.2662(4) 0.7214(3) 0.5879(4) 0.097(2) 1.000 . Uani d yes
O(4) -0.3124(4) 0.8637(3) 0.6002(3) 0.076(1) 1.000 . Uani d yes
N(1) 0.2500(5) 0.7275(3) 0.9901(4) 0.047(1) 1.000 . Uani d yes
N(2) -0.2403(5) 0.7967(3) 0.6294(4) 0.060(2) 1.000 . Uani d yes
N(3) 0.0841(4) 1.0811(2) 0.8936(4) 0.055(1) 1.000 . Uani d yes
C(1) 0.2243(5) 0.8204(3) 0.9850(4) 0.043(1) 1.000 . Uani d yes
C(2) 0.1110(5) 0.8334(3) 0.8973(4) 0.039(1) 1.000 . Uani d yes
C(3) 0.0316(5) 0.9099(3) 0.8463(4) 0.038(1) 1.000 . Uani d yes
C(4) -0.0804(5) 0.8959(3) 0.7606(4) 0.044(1) 1.000 . Uani d yes
C(5) -0.1177(5) 0.8071(3) 0.7197(4) 0.045(2) 1.000 . Uani d yes
C(6) -0.0438(5) 0.7324(3) 0.7610(4) 0.049(2) 1.000 . Uani d yes
C(7) 0.0697(5) 0.7443(3) 0.8510(4) 0.040(1) 1.000 . Uani d yes
C(8) 0.1615(5) 0.6821(3) 0.9125(4) 0.050(2) 1.000 . Uani d yes
C(9) 0.3027(5) 0.8821(3) 1.0709(4) 0.044(2) 1.000 . Uani d yes
C(10) 0.0637(5) 1.0056(3) 0.8778(4) 0.040(1) 1.000 . Uani d yes
C(11) 0.4885(6) 0.8745(3) 1.2437(4) 0.055(2) 1.000 . Uani d yes
C(12) 0.3946(6) 0.8944(5) 1.3322(5) 0.096(3) 1.000 . Uani d yes
C(13) 0.5927(6) 0.7983(4) 1.2803(5) 0.091(2) 1.000 . Uani d yes
C(14) 0.5692(6) 0.9592(4) 1.2084(6) 0.098(2) 1.000 . Uani d yes
C(15) -0.100(1) 1.0181(9) 0.4742(9) 0.075(4) 0.500 S Uani d yes
H(1) 0.316(5) 0.704(3) 1.030(4) 0.06(1) 1.000 . Uiso d ?
H(2) -0.1340 0.9468 0.7280 0.053 1.000 . Uiso c ?
H(3) -0.0681 0.6734 0.7299 0.059 1.000 . Uiso c ?
H(4) 0.1608 0.6178 0.9008 0.060 1.000 . Uiso c ?
H(5) 0.4447 0.8849 1.4086 0.116 1.000 . Uiso c ?
H(6) 0.3639 0.9562 1.3246 0.116 1.000 . Uiso c ?
H(7) 0.3149 0.8549 1.3204 0.116 1.000 . Uiso c ?
H(8) 0.6015 0.7902 1.3630 0.109 1.000 . Uiso c ?
H(9) 0.5597 0.7431 1.2423 0.109 1.000 . Uiso c ?
H(10) 0.6822 0.8137 1.2587 0.109 1.000 . Uiso c ?
H(11) 0.6037 0.9933 1.2767 0.118 1.000 . Uiso c ?
H(12) 0.6464 0.9401 1.1703 0.118 1.000 . Uiso c ?
H(13) 0.5072 0.9963 1.1565 0.118 1.000 . Uiso c ?
H(14) -0.1973 1.0194 0.5066 0.056 1.000 . Uiso c ?
H(15) -0.1345 1.0552 0.4136 0.056 1.000 . Uiso c ?

loop_
_atom_site_aniso_label
_atom_site_aniso_U_11
_atom_site_aniso_U_22
_atom_site_aniso_U_33
_atom_site_aniso_U_12
_atom_site_aniso_U_13
_atom_site_aniso_U_23
Cl(1) 0.203(2) 0.111(2) 0.120(2) -0.010(2) 0.031(2) 0.001(1)
O(1) 0.069(3) 0.029(2) 0.069(2) 0.006(2) -0.025(2) -0.006(2)
O(2) 0.069(2) 0.038(2) 0.051(2) 0.011(2) -0.018(2) -0.003(2)
O(3) 0.113(4) 0.065(3) 0.098(3) -0.010(3) -0.035(3) -0.031(3)
O(4) 0.075(3) 0.065(3) 0.078(3) -0.003(2) -0.029(2) -0.001(2)
N(1) 0.059(3) 0.029(2) 0.049(3) 0.011(2) -0.003(2) 0.003(2)
N(2) 0.067(3) 0.057(3) 0.052(3) -0.006(3) -0.009(2) 0.000(3)
N(3) 0.067(3) 0.029(2) 0.064(3) -0.006(2) -0.011(2) 0.003(2)
C(1) 0.061(4) 0.029(3) 0.037(3) 0.002(3) 0.001(2) -0.002(2)
C(2) 0.051(3) 0.028(2) 0.037(3) 0.000(2) 0.007(2) -0.002(2)
C(3) 0.047(3) 0.027(2) 0.037(3) 0.000(2) -0.001(2) -0.002(2)
C(4) 0.052(3) 0.034(3) 0.043(3) 0.005(2) -0.001(3) 0.006(2)
C(5) 0.045(3) 0.045(3) 0.042(3) -0.008(3) -0.003(3) -0.010(2)
C(6) 0.067(4) 0.030(3) 0.050(3) -0.005(3) 0.004(3) -0.010(2)
C(7) 0.050(3) 0.027(2) 0.041(3) 0.001(2) 0.001(2) -0.004(2)
C(8) 0.067(4) 0.024(3) 0.056(3) -0.003(3) 0.004(3) -0.006(2)
C(9) 0.041(3) 0.047(3) 0.042(3) -0.003(3) 0.003(2) 0.001(3)
C(10) 0.045(3) 0.039(3) 0.032(3) 0.003(2) -0.005(2) 0.005(2)
C(11) 0.062(4) 0.048(3) 0.048(3) 0.011(3) -0.013(3) -0.007(3)
C(12) 0.081(5) 0.145(7) 0.063(4) 0.005(5) 0.010(4) -0.025(4)
C(13) 0.106(5) 0.079(4) 0.075(4) 0.030(4) -0.037(4) -0.002(4)
C(14) 0.071(5) 0.079(4) 0.130(6) -0.013(4) -0.034(4) 0.004(4)
C(15) 0.073(8) 0.10(1) 0.052(7) 0.058(8) 0.024(6) 0.053(7)

loop_
_atom_type_symbol
_atom_type_oxidation_number
_atom_type_number_in_cell
_atom_type_scat_dispersion_real
_atom_type_scat_dispersion_imag
_atom_type_scat_source
C 0 58 0.017 0.009
;International Tables for Crystallography
(1992, Vol. C, Table 6.1.1.2)
;
H 0 56 0.000 0.000
;International Tables for Crystallography
(1992, Vol. C, Table 6.1.1.2)
;
N 0 12 0.029 0.018
;International Tables for Crystallography
(1992, Vol. C, Table 6.1.1.2)
;
O 0 16 0.047 0.032
;International Tables for Crystallography
(1992, Vol. C, Table 6.1.1.2)
;
Cl 0 4 0.348 0.702
;International Tables for Crystallography
(1992, Vol. C, Tables 4.2.6.8 and 6.1.1.1)
;

loop_
_geom_angle_atom_site_label_1
_geom_angle_atom_site_label_2
_geom_angle_atom_site_label_3
_geom_angle
_geom_angle_site_symmetry_1
_geom_angle_site_symmetry_2
_geom_angle_site_symmetry_3
_geom_angle_publ_flag
C(15) Cl(1) C(15) 70.4(9) . . . yes
C(9) O(2) C(11) 122.8(6) . . . yes
C(1) N(1) C(8) 111.9(7) . . . yes
C(1) N(1) H(1) 124(6) . . . no
C(8) N(1) H(1) 123(6) . . . no
O(3) N(2) O(4) 123.1(7) . . . yes
O(3) N(2) C(5) 118.3(8) . . . yes
O(4) N(2) C(5) 118.6(7) . . . yes
N(1) C(1) C(2) 106.4(7) . . . yes
N(1) C(1) C(9) 120.5(7) . . . yes
C(2) C(1) C(9) 132.9(7) . . . yes
C(1) C(2) C(3) 136.1(7) . . . yes
C(1) C(2) C(7) 106.9(6) . . . yes
C(3) C(2) C(7) 116.9(6) . . . yes
C(2) C(3) C(4) 119.8(7) . . . yes
C(2) C(3) C(10) 124.3(7) . . . yes
C(4) C(3) C(10) 115.9(7) . . . yes
C(3) C(4) C(5) 121.0(7) . . . yes
C(3) C(4) H(2) 119.5 . . . no
C(5) C(4) H(2) 119.5 . . . no
N(2) C(5) C(4) 118.2(7) . . . yes
N(2) C(5) C(6) 119.6(7) . . . yes
C(4) C(5) C(6) 122.2(7) . . . yes
C(5) C(6) C(7) 118.1(7) . . . yes
C(5) C(6) H(3) 120.9 . . . no
C(7) C(6) H(3) 120.9 . . . no
C(2) C(7) C(6) 122.0(7) . . . yes
C(2) C(7) C(8) 106.4(6) . . . yes
C(6) C(7) C(8) 131.6(7) . . . yes
N(1) C(8) C(7) 108.4(7) . . . yes
N(1) C(8) H(4) 125.8 . . . no
C(7) C(8) H(4) 125.8 . . . no
O(1) C(9) O(2) 126.0(7) . . . yes
O(1) C(9) C(1) 124.4(7) . . . yes
O(2) C(9) C(1) 109.5(6) . . . yes
N(3) C(10) C(3) 174.7(8) . . . yes
O(2) C(11) C(12) 109.9(8) . . . yes
O(2) C(11) C(13) 101.8(6) . . . yes
O(2) C(11) C(14) 108.7(7) . . . yes
C(12) C(11) C(13) 113.1(9) . . . yes
C(12) C(11) C(14) 113.4(9) . . . yes
C(13) C(11) C(14) 109.3(8) . . . yes
C(11) C(12) H(5) 109.5 . . . no
C(11) C(12) H(6) 109.5 . . . no
C(11) C(12) H(7) 109.5 . . . no
H(5) C(12) H(6) 109.5 . . . no
H(5) C(12) H(7) 109.5 . . . no
H(6) C(12) H(7) 109.5 . . . no
C(11) C(13) H(8) 109.5 . . . no
C(11) C(13) H(9) 109.5 . . . no
C(11) C(13) H(10) 109.5 . . . no
H(8) C(13) H(9) 109.5 . . . no
H(8) C(13) H(10) 109.5 . . . no
H(9) C(13) H(10) 109.5 . . . no
C(11) C(14) H(11) 109.5 . . . no
C(11) C(14) H(12) 109.5 . . . no
C(11) C(14) H(13) 109.5 . . . no
H(11) C(14) H(12) 109.5 . . . no
H(11) C(14) H(13) 109.5 . . . no
H(12) C(14) H(13) 109.5 . . . no
Cl(1) C(15) Cl(1) 109.6(9) . . . yes
Cl(1) C(15) H(14) 111.2 . . . no
Cl(1) C(15) H(15) 107.2 . . . no
Cl(1) C(15) H(14) 121.3 3_576 3_576 3_576 no
Cl(1) C(15) H(15) 114.5 3_576 3_576 3_576 no
H(14) C(15) H(15) 91.3 . . . no

loop_
_geom_bond_atom_site_label_1
_geom_bond_atom_site_label_2
_geom_bond_distance
_geom_bond_publ_flag
Cl(1) C(15) 1.77(2) yes
Cl(1) C(15) 1.69(2) yes
O(1) C(9) 1.203(8) yes
O(2) C(9) 1.340(8) yes
O(2) C(11) 1.479(8) yes
O(3) N(2) 1.212(8) yes
O(4) N(2) 1.217(8) yes
N(1) C(1) 1.380(9) yes
N(1) C(8) 1.319(9) yes
N(1) H(1) 0.81(7) no
N(2) C(5) 1.461(9) yes
N(3) C(10) 1.132(9) yes
C(1) C(2) 1.386(9) yes
C(1) C(9) 1.464(9) yes
C(2) C(3) 1.430(9) yes
C(2) C(7) 1.440(9) yes
C(3) C(4) 1.365(9) yes
C(3) C(10) 1.47(1) yes
C(4) C(5) 1.41(1) yes
C(4) H(2) 0.95 no
C(5) C(6) 1.35(1) yes
C(6) C(7) 1.40(1) yes
C(6) H(3) 0.95 no
C(7) C(8) 1.387(9) yes
C(8) H(4) 0.95 no
C(11) C(12) 1.48(1) yes
C(11) C(13) 1.51(1) yes
C(11) C(14) 1.54(1) yes
C(12) H(5) 0.95 no
C(12) H(6) 0.95 no
C(12) H(7) 0.95 no
C(13) H(8) 0.95 no
C(13) H(9) 0.95 no
C(13) H(10) 0.95 no
C(14) H(11) 0.95 no
C(14) H(12) 0.95 no
C(14) H(13) 0.95 no
C(15) H(14) 1.04 no
C(15) H(15) 0.91 no

loop_
_geom_contact_atom_site_label_1
_geom_contact_atom_site_label_2
_geom_contact_distance
_geom_contact_site_symmetry_2
_geom_contact_publ_flag
Cl(1) O(3) 3.530(7) 2_456 no
O(1) C(8) 3.274(9) 2_557 no
O(1) C(10) 3.37(1) 3_577 no
O(1) C(4) 3.473(9) 3_577 no
O(1) N(3) 3.543(9) 3_577 no
O(3) C(15) 3.27(2) 2_446 no
O(3) C(6) 3.59(1) 4_465 no
O(4) C(6) 3.38(1) 4_465 no
O(4) C(15) 3.48(2) . no
N(1) N(3) 2.878(9) 2_547 no
N(1) C(6) 3.55(1) 4_565 no
N(1) C(5) 3.55(1) 4_565 no
N(2) C(7) 3.38(1) 4_465 no
N(2) C(6) 3.48(1) 4_465 no
N(2) C(8) 3.52(1) 4_465 no
N(3) C(3) 3.33(1) 3_577 no
N(3) C(10) 3.396(9) 3_577 no
N(3) C(8) 3.40(1) 2_557 no
N(3) C(2) 3.47(1) 3_577 no
C(4) C(8) 3.41(1) 4_465 no
C(5) C(8) 3.27(1) 4_465 no
C(10) C(10) 3.22(2) 3_577 no

loop_
_geom_hbond_atom_site_label_D
_geom_hbond_atom_site_label_H
_geom_hbond_atom_site_label_A
_geom_hbond_distance_DH
_geom_hbond_distance_HA
_geom_hbond_distance_DA
_geom_hbond_angle_DHA
_geom_hbond_site_symmetry_A
N(1) H(1) N(3) 0.81 2.16 2.878(9) 148.6 2_547

loop_
_geom_torsion_atom_site_label_1
_geom_torsion_atom_site_label_2
_geom_torsion_atom_site_label_3
_geom_torsion_atom_site_label_4
_geom_torsion
_geom_torsion_publ_flag
Cl(1) C(15) Cl(1) C(15) 0.0000 no
Cl(1) C(15) Cl(1) C(15) 0.0000(1) no
O(1) C(9) O(2) C(11) 9(1) no
O(1) C(9) C(1) N(1) -171.1(9) no
O(1) C(9) C(1) C(2) 2(2) no
O(2) C(9) C(1) N(1) 8(1) no
O(2) C(9) C(1) C(2) -179.6(9) no
O(3) N(2) C(5) C(4) 174.6(9) no
O(3) N(2) C(5) C(6) -5(1) no
O(4) N(2) C(5) C(4) -6(1) no
O(4) N(2) C(5) C(6) 174.0(9) no
N(1) C(1) C(2) C(3) -179.6(9) no
N(1) C(1) C(2) C(7) 0.4(9) no
N(1) C(8) C(7) C(2) 1(1) no
N(1) C(8) C(7) C(6) -179.3(9) no
N(2) C(5) C(4) C(3) 178.9(7) no
N(2) C(5) C(6) C(7) -177.4(8) no
N(3) C(10) C(3) C(2) 150(10) no
N(3) C(10) C(3) C(4) -28(11) no
C(1) N(1) C(8) C(7) -0(1) no
C(1) C(2) C(3) C(4) -177.8(9) no
C(1) C(2) C(3) C(10) 4(2) no
C(1) C(2) C(7) C(6) 179.3(8) no
C(1) C(2) C(7) C(8) -1(1) no
C(1) C(9) O(2) C(11) -169.9(7) no
C(2) C(1) N(1) C(8) -0(1) no
C(2) C(3) C(4) C(5) -1(1) no
C(2) C(7) C(6) C(5) -2(1) no
C(3) C(2) C(1) C(9) 7(2) no
C(3) C(2) C(7) C(6) -1(1) no
C(3) C(2) C(7) C(8) 179.4(7) no
C(3) C(4) C(5) C(6) -1(1) no
C(4) C(3) C(2) C(7) 2(1) no
C(4) C(5) C(6) C(7) 3(1) no
C(5) C(4) C(3) C(10) 177.5(8) no
C(5) C(6) C(7) C(8) 178.1(9) no
C(7) C(2) C(1) C(9) -173.2(9) no
C(7) C(2) C(3) C(10) -176.5(8) no
C(8) N(1) C(1) C(9) 174.6(8) no
C(9) O(2) C(11) C(12) 63(1) no
C(9) O(2) C(11) C(13) -177.1(8) no
C(9) O(2) C(11) C(14) -62(1) no
C(15) Cl(1) C(15) Cl(1) 0.0000 no
C(15) Cl(1) C(15) Cl(1) 0.0000(1) no
